data_7001534
loop_
_publ_author_name
'Kong, Fang'
'Hu, Chun-Li'
'Hu, Ting'
'Zhou, Yong'
'Mao, Jiang-Gao'

_publ_section_title
;
 Explorations of new phases in the GaIII/InIII--MoVI--SeIV/TeIV--O
 systems
;
_journal_issue 25
_journal_name_full 'Dalton Transactions'
_journal_page_first 4962
_journal_page_last 4970
_journal_paper_doi 10.1039/b903616d
_journal_year 2009
_chemical_formula_sum 'In2 Mo O10 Te2'
_chemical_formula_weight 740.78
_chemical_name_systematic
;
?
;
_space_group_IT_number 14
_symmetry_cell_setting monoclinic
_symmetry_space_group_name_Hall '-P 2yn'
_symmetry_space_group_name_H-M 'P 1 21/n 1'
_atom_sites_solution_primary direct
_atom_sites_solution_secondary difmap
_audit_creation_method SHELXL-97
_cell_angle_alpha 90.00
_cell_angle_beta 93.894(13)
_cell_angle_gamma 90.00
_cell_formula_units_Z 4
_cell_length_a 12.002(10)
_cell_length_b 5.380(4)
_cell_length_c 12.719(10)
_cell_measurement_temperature 293(2)
_cell_measurement_theta_max 27.4797
_cell_measurement_theta_min 3.2107
_cell_volume 819.4(11)
_computing_structure_refinement 'SHELXL-97 (Sheldrick, 1997)'
_computing_structure_solution 'SHELXS-97 (Sheldrick, 1990)'
_diffrn_ambient_temperature 293(2)
_diffrn_measured_fraction_theta_full 0.998
_diffrn_measured_fraction_theta_max 0.998
_diffrn_measurement_device_type Saturn70
_diffrn_measurement_method CCD_Profile_fitting
_diffrn_radiation_monochromator graphite
_diffrn_radiation_source 'fine-focus sealed tube'
_diffrn_radiation_type MoK\a
_diffrn_radiation_wavelength 0.71073
_diffrn_reflns_av_R_equivalents 0.0535
_diffrn_reflns_av_sigmaI/netI 0.0543
_diffrn_reflns_limit_h_max 14
_diffrn_reflns_limit_h_min -15
_diffrn_reflns_limit_k_max 6
_diffrn_reflns_limit_k_min -6
_diffrn_reflns_limit_l_max 16
_diffrn_reflns_limit_l_min -16
_diffrn_reflns_number 6052
_diffrn_reflns_theta_full 27.47
_diffrn_reflns_theta_max 27.47
_diffrn_reflns_theta_min 3.21
_exptl_absorpt_coefficient_mu 14.112
_exptl_absorpt_correction_T_max 1.0000
_exptl_absorpt_correction_T_min 0.8514
_exptl_absorpt_correction_type multi-scan
_exptl_crystal_colour Colorless
_exptl_crystal_density_diffrn 6.006
_exptl_crystal_density_method 'not measured'
_exptl_crystal_description needle
_exptl_crystal_F_000 1296
_exptl_crystal_size_max 0.07
_exptl_crystal_size_mid 0.01
_exptl_crystal_size_min 0.01
_refine_diff_density_max 1.928
_refine_diff_density_min -1.811
_refine_diff_density_rms 0.391
_refine_ls_extinction_coef 0.00007(3)
_refine_ls_extinction_expression Fc^*^=kFc[1+0.001xFc^2^\l^3^/sin(2\q)]^-1/4^
_refine_ls_extinction_method SHELXL
_refine_ls_goodness_of_fit_ref 1.132
_refine_ls_matrix_type full
_refine_ls_number_parameters 137
_refine_ls_number_reflns 1860
_refine_ls_number_restraints 0
_refine_ls_restrained_S_all 1.132
_refine_ls_R_factor_all 0.0651
_refine_ls_R_factor_gt 0.0469
_refine_ls_shift/su_max 0.001
_refine_ls_shift/su_mean 0.000
_refine_ls_structure_factor_coef Fsqd
_refine_ls_weighting_details 'calc w=1/[\s^2^(Fo^2^)+(0.0117P)^2^+7.2742P] where P=(Fo^2^+2Fc^2^)/3'
_refine_ls_weighting_scheme calc
_refine_ls_wR_factor_gt 0.0631
_refine_ls_wR_factor_ref 0.0689
_reflns_number_gt 1507
_reflns_number_total 1860
_reflns_threshold_expression >2sigma(I)
_cod_data_source_file b903616d.txt
_cod_data_source_block In2MoTe2O10
_cod_depositor_comments
;
The following automatic conversions were performed:
'_exptl_absorpt_correction_type' value 'Multi-scan' changed to
'multi-scan' according to
'/home/saulius/struct/CIF-dictionaries/cif_core.dic' dictionary named
'cif_core.dic' version 2.4.1 from 2010-06-29.

Automatic conversion script
Id: cif_fix_enum 1527 2010-12-29 10:47:43Z saulius 
;
_cod_original_cell_volume 819.3(11)
_cod_original_sg_symbol_H-M P2(1)/n
_cod_database_code 7001534

loop_
_symmetry_equiv_pos_as_xyz
'x, y, z'
'-x+1/2, y+1/2, -z+1/2'
'-x, -y, -z'
'x-1/2, -y-1/2, z-1/2'

loop_
_atom_site_label
_atom_site_type_symbol
_atom_site_fract_x
_atom_site_fract_y
_atom_site_fract_z
_atom_site_U_iso_or_equiv
_atom_site_adp_type
_atom_site_occupancy
_atom_site_symmetry_multiplicity
_atom_site_calc_flag
_atom_site_refinement_flags
_atom_site_disorder_assembly
_atom_site_disorder_group
In1 In 0.65596(6) 0.20618(14) 0.68503(5) 0.01072(19) Uani 1 1 d . . .
In2 In 0.44325(6) 0.73532(14) 0.62585(5) 0.01061(19) Uani 1 1 d . . .
Mo1 Mo 0.93771(8) 0.22887(18) 0.60713(7) 0.0126(2) Uani 1 1 d . . .
Te1 Te 0.72063(6) 0.69396(13) 0.53698(5) 0.00993(18) Uani 1 1 d . . .
Te2 Te 0.37353(6) 0.25780(13) 0.76106(5) 0.01044(18) Uani 1 1 d . . .
O1 O 0.7572(6) 0.5474(13) 0.6749(6) 0.0119(16) Uani 1 1 d . . .
O2 O 0.6225(6) 0.4063(13) 0.5207(5) 0.0125(16) Uani 1 1 d . . .
O3 O 0.5994(6) 0.8927(13) 0.5865(6) 0.0151(17) Uani 1 1 d . . .
O4 O 0.5114(6) 0.4130(13) 0.7158(5) 0.0102(16) Uani 1 1 d . . .
O5 O 0.3560(7) 0.0717(13) 0.6331(6) 0.0155(17) Uani 1 1 d . . .
O6 O 0.3060(6) 0.5476(13) 0.7001(6) 0.0177(18) Uani 1 1 d . . .
O7 O 1.0583(8) 0.0731(15) 0.5836(6) 0.029(2) Uani 1 1 d . . .
O8 O 0.8133(6) 0.0288(14) 0.6261(6) 0.0177(18) Uani 1 1 d . . .
O9 O 0.8938(8) 0.4186(15) 0.5030(7) 0.029(2) Uani 1 1 d . . .
O10 O 0.9775(7) 0.4245(14) 0.7209(6) 0.023(2) Uani 1 1 d . . .

loop_
_atom_site_aniso_label
_atom_site_aniso_U_11
_atom_site_aniso_U_22
_atom_site_aniso_U_33
_atom_site_aniso_U_23
_atom_site_aniso_U_13
_atom_site_aniso_U_12
In1 0.0089(4) 0.0108(4) 0.0125(4) -0.0002(3) 0.0007(3) 0.0016(3)
In2 0.0093(4) 0.0104(4) 0.0122(4) -0.0009(3) 0.0010(3) -0.0008(3)
Mo1 0.0111(5) 0.0136(5) 0.0128(4) -0.0003(4) -0.0010(4) -0.0021(4)
Te1 0.0093(4) 0.0106(4) 0.0100(3) -0.0002(3) 0.0015(2) 0.0007(3)
Te2 0.0099(3) 0.0116(4) 0.0099(3) -0.0008(3) 0.0016(2) 0.0003(3)
O1 0.009(4) 0.015(4) 0.011(4) 0.003(3) -0.003(3) -0.007(3)
O2 0.012(4) 0.014(4) 0.012(4) 0.007(3) 0.002(3) 0.003(3)
O3 0.005(4) 0.016(4) 0.025(4) -0.004(3) 0.001(3) 0.001(3)
O4 0.007(4) 0.009(4) 0.015(4) 0.003(3) 0.003(3) 0.001(3)
O5 0.021(5) 0.013(4) 0.013(4) 0.000(3) 0.002(3) 0.005(3)
O6 0.019(5) 0.014(4) 0.020(4) 0.007(3) 0.007(4) -0.001(3)
O7 0.040(6) 0.026(5) 0.022(5) 0.006(4) 0.010(4) 0.010(4)
O8 0.016(5) 0.015(4) 0.023(4) 0.000(3) 0.008(4) -0.001(3)
O9 0.035(6) 0.029(5) 0.023(5) 0.007(4) 0.005(4) -0.001(4)
O10 0.027(5) 0.017(4) 0.026(5) 0.001(4) 0.002(4) 0.009(4)

loop_
_atom_type_symbol
_atom_type_description
_atom_type_scat_dispersion_real
_atom_type_scat_dispersion_imag
_atom_type_scat_source
O O 0.0106 0.0060 'International Tables Vol C Tables 4.2.6.8 and 6.1.1.4'
Mo Mo -1.6832 0.6857 'International Tables Vol C Tables 4.2.6.8 and 6.1.1.4'
In In -0.7276 1.3100 'International Tables Vol C Tables 4.2.6.8 and 6.1.1.4'
Te Te -0.5308 1.6751 'International Tables Vol C Tables 4.2.6.8 and 6.1.1.4'

loop_
_geom_angle_atom_site_label_1
_geom_angle_atom_site_label_2
_geom_angle_atom_site_label_3
_geom_angle
_geom_angle_site_symmetry_1
_geom_angle_site_symmetry_3
_geom_angle_publ_flag
O4 In1 O1 114.0(3) . 2_646 ?
O4 In1 O3 106.6(3) . 1_545 ?
O1 In1 O3 106.2(3) 2_646 1_545 ?
O4 In1 O1 92.0(3) . . ?
O1 In1 O1 97.99(18) 2_646 . ?
O3 In1 O1 139.4(3) 1_545 . ?
O4 In1 O8 169.7(3) . . ?
O1 In1 O8 75.2(3) 2_646 . ?
O3 In1 O8 73.8(3) 1_545 . ?
O1 In1 O8 81.8(3) . . ?
O4 In1 O2 80.3(3) . . ?
O1 In1 O2 161.2(3) 2_646 . ?
O3 In1 O2 79.4(3) 1_545 . ?
O1 In1 O2 68.3(3) . . ?
O8 In1 O2 89.7(3) . . ?
O4 In1 O10 71.2(3) . 2_646 ?
O1 In1 O10 70.4(3) 2_646 2_646 ?
O3 In1 O10 68.3(3) 1_545 2_646 ?
O1 In1 O10 152.0(3) . 2_646 ?
O8 In1 O10 117.6(3) . 2_646 ?
O2 In1 O10 127.5(3) . 2_646 ?
O5 In2 O2 101.1(3) 1_565 3_666 ?
O5 In2 O3 96.7(3) 1_565 . ?
O2 In2 O3 102.5(3) 3_666 . ?
O5 In2 O6 89.2(3) 1_565 . ?
O2 In2 O6 88.2(3) 3_666 . ?
O3 In2 O6 166.5(3) . . ?
O5 In2 O4 145.6(3) 1_565 . ?
O2 In2 O4 106.1(3) 3_666 . ?
O3 In2 O4 97.6(3) . . ?
O6 In2 O4 71.2(3) . . ?
O5 In2 O10 76.4(3) 1_565 2_656 ?
O2 In2 O10 174.5(3) 3_666 2_656 ?
O3 In2 O10 73.2(3) . 2_656 ?
O6 In2 O10 96.7(3) . 2_656 ?
O4 In2 O10 78.1(3) . 2_656 ?
O5 In2 Te2 121.0(2) 1_565 . ?
O2 In2 Te2 95.05(19) 3_666 . ?
O3 In2 Te2 134.3(2) . . ?
O6 In2 Te2 34.74(19) . . ?
O4 In2 Te2 36.77(18) . . ?
O10 In2 Te2 90.4(2) 2_656 . ?
O7 Mo1 O9 111.8(4) . . ?
O7 Mo1 O10 104.0(4) . . ?
O9 Mo1 O10 108.5(4) . . ?
O7 Mo1 O8 115.6(4) . . ?
O9 Mo1 O8 103.6(4) . . ?
O10 Mo1 O8 113.4(3) . . ?
O3 Te1 O1 93.4(3) . . ?
O3 Te1 O2 90.6(3) . . ?
O1 Te1 O2 82.6(3) . . ?
O3 Te1 O8 76.3(3) . 1_565 ?
O1 Te1 O8 78.8(3) . 1_565 ?
O2 Te1 O8 156.5(3) . 1_565 ?
O6 Te2 O5 93.6(3) . . ?
O6 Te2 O4 82.9(3) . . ?
O5 Te2 O4 91.1(3) . . ?
O6 Te2 O6 95.85(18) . 2_546 ?
O5 Te2 O6 83.4(3) . 2_546 ?
O4 Te2 O6 174.3(3) . 2_546 ?
O6 Te2 In2 41.3(2) . . ?
O5 Te2 In2 88.9(2) . . ?
O4 Te2 In2 42.0(2) . . ?
O6 Te2 In2 135.95(18) 2_546 . ?
Te1 O1 In1 130.2(4) . 2_656 ?
Te1 O1 In1 107.3(3) . . ?
In1 O1 In1 120.9(3) 2_656 . ?
Te1 O2 In2 124.5(3) . 3_666 ?
Te1 O2 In1 101.7(3) . . ?
In2 O2 In1 130.3(3) 3_666 . ?
Te1 O3 In2 122.9(4) . . ?
Te1 O3 In1 113.6(3) . 1_565 ?
In2 O3 In1 114.4(3) . 1_565 ?
Te2 O4 In1 123.0(3) . . ?
Te2 O4 In2 101.3(3) . . ?
In1 O4 In2 126.6(3) . . ?
Te2 O5 In2 117.6(4) . 1_545 ?
Te2 O6 In2 103.9(3) . . ?
Te2 O6 Te2 129.6(3) . 2_556 ?
In2 O6 Te2 123.7(3) . 2_556 ?
Mo1 O8 In1 119.1(4) . . ?
Mo1 O8 Te1 136.9(4) . 1_545 ?
In1 O8 Te1 95.9(3) . 1_545 ?
Mo1 O10 In2 118.6(4) . 2_646 ?
Mo1 O10 In1 125.0(4) . 2_656 ?
In2 O10 In1 95.7(3) 2_646 2_656 ?

loop_
_geom_bond_atom_site_label_1
_geom_bond_atom_site_label_2
_geom_bond_distance
_geom_bond_site_symmetry_2
_geom_bond_publ_flag
In1 O4 2.120(7) . ?
In1 O1 2.176(7) 2_646 ?
In1 O3 2.181(7) 1_545 ?
In1 O1 2.210(7) . ?
In1 O8 2.287(8) . ?
In1 O2 2.361(7) . ?
In1 O10 2.560(8) 2_646 ?
In2 O5 2.096(7) 1_565 ?
In2 O2 2.116(7) 3_666 ?
In2 O3 2.146(7) . ?
In2 O6 2.199(7) . ?
In2 O4 2.204(7) . ?
In2 O10 2.343(8) 2_656 ?
In2 Te2 3.233(2) . ?
Mo1 O7 1.716(9) . ?
Mo1 O9 1.726(8) . ?
Mo1 O10 1.826(8) . ?
Mo1 O8 1.870(8) . ?
Te1 O3 1.945(7) . ?
Te1 O1 1.946(7) . ?
Te1 O2 1.947(7) . ?
Te1 O8 2.366(8) 1_565 ?
Te2 O6 1.898(7) . ?
Te2 O5 1.911(7) . ?
Te2 O4 1.973(7) . ?
Te2 O6 2.512(8) 2_546 ?
O1 In1 2.176(7) 2_656 ?
O2 In2 2.116(7) 3_666 ?
O3 In1 2.181(7) 1_565 ?
O5 In2 2.096(7) 1_545 ?
O6 Te2 2.512(8) 2_556 ?
O8 Te1 2.366(8) 1_545 ?
O10 In2 2.343(8) 2_646 ?
O10 In1 2.560(8) 2_656 ?
